data_4084281
loop_
_publ_author_name
'Feng, Ge'
'Conley, Matthew P.'
'Jordan, Richard F.'

_publ_section_title
;
 Differentiation between Chelate Ring Inversion and Aryl Rotation in a
 CF3-Substituted Phosphine-Sulfonate Palladium Methyl Complex
;
_journal_issue 17
_journal_name_full Organometallics
_journal_page_first 4486
_journal_paper_doi 10.1021/om500699t
_journal_volume 33
_journal_year 2014
_chemical_formula_sum 'C33 H40 F6 Na O10 P S'
_chemical_formula_weight 796.67
_chemical_name_systematic
; 
 ? 
;
_space_group_crystal_system triclinic
_space_group_IT_number 2
_symmetry_space_group_name_Hall '-P 1'
_symmetry_space_group_name_H-M 'P -1'
_atom_sites_solution_hydrogens geom
_atom_sites_solution_primary direct
_atom_sites_solution_secondary difmap
_audit_creation_method SHELXL-97
_cell_angle_alpha 84.68(3)
_cell_angle_beta 89.20(3)
_cell_angle_gamma 74.64(3)
_cell_formula_units_Z 2
_cell_length_a 10.110(2)
_cell_length_b 10.205(2)
_cell_length_c 18.067(4)
_cell_measurement_reflns_used 1024
_cell_measurement_temperature 100(2)
_cell_measurement_theta_max 25.16
_cell_measurement_theta_min 2.08
_cell_volume 1789.6(7)
_computing_structure_refinement 'SHELXL-97 (Sheldrick, 1997)'
_computing_structure_solution 'SHELXS-97 (Sheldrick, 1990)'
_diffrn_ambient_temperature 100(2)
_diffrn_measured_fraction_theta_full 0.992
_diffrn_measured_fraction_theta_max 0.992
_diffrn_radiation_monochromator graphite
_diffrn_radiation_source 'fine-focus sealed tube'
_diffrn_radiation_type MoK\a
_diffrn_radiation_wavelength 0.71073
_diffrn_reflns_av_R_equivalents 0.1026
_diffrn_reflns_av_sigmaI/netI 0.2058
_diffrn_reflns_limit_h_max 12
_diffrn_reflns_limit_h_min -12
_diffrn_reflns_limit_k_max 12
_diffrn_reflns_limit_k_min -12
_diffrn_reflns_limit_l_max 21
_diffrn_reflns_limit_l_min -21
_diffrn_reflns_number 17431
_diffrn_reflns_theta_full 25.16
_diffrn_reflns_theta_max 25.16
_diffrn_reflns_theta_min 2.08
_exptl_absorpt_coefficient_mu 0.234
_exptl_absorpt_correction_T_max 0.9815
_exptl_absorpt_correction_T_min 0.9121
_exptl_absorpt_correction_type multi-scan
_exptl_absorpt_process_details
;
absorption corrections were made based on correspondance of
equivalent intensities usingprogram SADABS (G. Sheldrick, Bruker 
Analytical X-ray Systems, Madison, WI)
;
_exptl_crystal_density_diffrn 1.478
_exptl_crystal_density_method 'not measured'
_exptl_crystal_F_000 828
_exptl_crystal_size_max 0.40
_exptl_crystal_size_mid 0.16
_exptl_crystal_size_min 0.08
_refine_diff_density_max 0.423
_refine_diff_density_min -0.283
_refine_diff_density_rms 0.064
_refine_ls_extinction_method none
_refine_ls_goodness_of_fit_ref 0.738
_refine_ls_hydrogen_treatment mixed
_refine_ls_matrix_type full
_refine_ls_number_parameters 478
_refine_ls_number_reflns 6352
_refine_ls_number_restraints 0
_refine_ls_restrained_S_all 0.738
_refine_ls_R_factor_all 0.1407
_refine_ls_R_factor_gt 0.0619
_refine_ls_shift/su_max 0.000
_refine_ls_shift/su_mean 0.000
_refine_ls_structure_factor_coef Fsqd
_refine_ls_weighting_details 'calc w=1/[\s^2^(Fo^2^)+(0.0255P)^2^+0.0000P] where P=(Fo^2^+2Fc^2^)/3'
_refine_ls_weighting_scheme calc
_refine_ls_wR_factor_gt 0.0940
_refine_ls_wR_factor_ref 0.1092
_reflns_number_gt 2732
_reflns_number_total 6352
_reflns_threshold_expression >2sigma(I)
_cod_data_source_file om500699t_si_002.cif
_cod_data_source_block '[Na(18-crown-6)(H2O)][1]'
_cod_original_cell_volume 1789.6(6)
_cod_original_sg_symbol_H-M P-1
_cod_database_code 4084281

loop_
_symmetry_equiv_pos_as_xyz
'x, y, z'
'-x, -y, -z'

loop_
_atom_site_label
_atom_site_type_symbol
_atom_site_fract_x
_atom_site_fract_y
_atom_site_fract_z
_atom_site_U_iso_or_equiv
_atom_site_adp_type
_atom_site_occupancy
_atom_site_symmetry_multiplicity
_atom_site_calc_flag
_atom_site_refinement_flags
C1 C 0.9632(4) 0.4076(4) 0.8194(3) 0.0281(12) Uani 1 1 d .
C2 C 1.0246(5) 0.3204(4) 0.8800(3) 0.0317(13) Uani 1 1 d .
H2 H 0.9798 0.3276 0.9266 0.038 Uiso 1 1 calc R
C3 C 1.1496(5) 0.2226(5) 0.8753(3) 0.0338(13) Uani 1 1 d .
C4 C 1.2111(5) 0.1293(5) 0.9426(3) 0.0455(15) Uani 1 1 d .
H4A H 1.1470 0.1449 0.9841 0.068 Uiso 1 1 calc R
H4B H 1.2973 0.1479 0.9564 0.068 Uiso 1 1 calc R
H4C H 1.2292 0.0341 0.9312 0.068 Uiso 1 1 calc R
C5 C 1.2126(5) 0.2175(4) 0.8087(3) 0.0336(13) Uani 1 1 d .
H5 H 1.2992 0.1533 0.8047 0.040 Uiso 1 1 calc R
C6 C 1.1570(5) 0.3010(5) 0.7465(3) 0.0336(13) Uani 1 1 d .
H6 H 1.2053 0.2946 0.7010 0.040 Uiso 1 1 calc R
C7 C 1.0294(5) 0.3951(4) 0.7504(3) 0.0304(13) Uani 1 1 d .
C8 C 0.7415(5) 0.4799(4) 0.9197(3) 0.0295(13) Uani 1 1 d .
C9 C 0.7691(4) 0.5394(4) 0.9823(3) 0.0323(13) Uani 1 1 d .
H9 H 0.8198 0.6058 0.9759 0.039 Uiso 1 1 calc R
C10 C 0.7273(5) 0.5074(5) 1.0517(3) 0.0344(13) Uani 1 1 d .
H10 H 0.7464 0.5526 1.0923 0.041 Uiso 1 1 calc R
C11 C 0.6562(5) 0.4080(5) 1.0628(3) 0.0372(14) Uani 1 1 d .
H11 H 0.6281 0.3830 1.1113 0.045 Uiso 1 1 calc R
C12 C 0.6268(4) 0.3455(5) 1.0024(3) 0.0351(13) Uani 1 1 d .
H12 H 0.5799 0.2762 1.0098 0.042 Uiso 1 1 calc R
C13 C 0.6647(5) 0.3829(5) 0.9322(3) 0.0323(13) Uani 1 1 d .
C14 C 0.6203(5) 0.3193(5) 0.8696(3) 0.0371(14) Uani 1 1 d .
C15 C 0.8385(5) 0.6881(5) 0.8437(3) 0.0312(13) Uani 1 1 d .
C16 C 0.9756(5) 0.6855(5) 0.8558(2) 0.0336(13) Uani 1 1 d .
H16 H 1.0433 0.6008 0.8559 0.040 Uiso 1 1 calc R
C17 C 1.0165(5) 0.8001(5) 0.8675(3) 0.0372(14) Uani 1 1 d .
H17 H 1.1105 0.7931 0.8769 0.045 Uiso 1 1 calc R
C18 C 0.9209(5) 0.9258(5) 0.8655(3) 0.0381(14) Uani 1 1 d .
H18 H 0.9484 1.0065 0.8712 0.046 Uiso 1 1 calc R
C19 C 0.7842(5) 0.9308(5) 0.8550(3) 0.0373(14) Uani 1 1 d .
H19 H 0.7169 1.0158 0.8549 0.045 Uiso 1 1 calc R
C20 C 0.7438(5) 0.8154(5) 0.8446(2) 0.0285(12) Uani 1 1 d .
C21 C 0.5921(6) 0.8399(5) 0.8373(3) 0.0407(15) Uani 1 1 d .
C22 C 0.4466(5) 0.2840(5) 0.3656(3) 0.0434(15) Uani 1 1 d .
H22A H 0.3477 0.3042 0.3532 0.052 Uiso 1 1 calc R
H22B H 0.4951 0.2031 0.3403 0.052 Uiso 1 1 calc R
C23 C 0.4989(5) 0.4034(5) 0.3369(3) 0.0430(15) Uani 1 1 d .
H23A H 0.4988 0.4107 0.2819 0.052 Uiso 1 1 calc R
H23B H 0.4369 0.4883 0.3528 0.052 Uiso 1 1 calc R
C24 C 0.7391(5) 0.3528(5) 0.3121(3) 0.0467(15) Uani 1 1 d .
H24A H 0.8237 0.3695 0.3315 0.056 Uiso 1 1 calc R
H24B H 0.7133 0.4121 0.2652 0.056 Uiso 1 1 calc R
C25 C 0.7692(5) 0.2066(5) 0.2955(3) 0.0460(15) Uani 1 1 d .
H25A H 0.6879 0.1895 0.2724 0.055 Uiso 1 1 calc R
H25B H 0.8467 0.1853 0.2606 0.055 Uiso 1 1 calc R
C26 C 0.8200(5) -0.0159(5) 0.3527(3) 0.0427(15) Uani 1 1 d .
H26A H 0.8824 -0.0420 0.3107 0.051 Uiso 1 1 calc R
H26B H 0.7304 -0.0320 0.3413 0.051 Uiso 1 1 calc R
C27 C 0.8786(5) -0.0976(5) 0.4222(3) 0.0368(14) Uani 1 1 d .
H27A H 0.8860 -0.1954 0.4182 0.044 Uiso 1 1 calc R
H27B H 0.9716 -0.0874 0.4312 0.044 Uiso 1 1 calc R
C28 C 0.8459(5) -0.1216(5) 0.5501(3) 0.0439(15) Uani 1 1 d .
H28A H 0.9433 -0.1217 0.5552 0.053 Uiso 1 1 calc R
H28B H 0.8410 -0.2175 0.5522 0.053 Uiso 1 1 calc R
C29 C 0.7650(5) -0.0529(4) 0.6115(3) 0.0401(14) Uani 1 1 d .
H29A H 0.6665 -0.0476 0.6052 0.048 Uiso 1 1 calc R
H29B H 0.7972 -0.1040 0.6601 0.048 Uiso 1 1 calc R
C30 C 0.7211(5) 0.1600(5) 0.6661(3) 0.0361(14) Uani 1 1 d .
H30A H 0.7576 0.2407 0.6674 0.043 Uiso 1 1 calc R
H30B H 0.7437 0.1040 0.7142 0.043 Uiso 1 1 calc R
C31 C 0.5686(5) 0.2064(5) 0.6562(3) 0.0377(14) Uani 1 1 d .
H31A H 0.5292 0.1270 0.6624 0.045 Uiso 1 1 calc R
H31B H 0.5279 0.2694 0.6939 0.045 Uiso 1 1 calc R
C32 C 0.3982(5) 0.3017(5) 0.5648(3) 0.0391(14) Uani 1 1 d .
H32A H 0.3422 0.3700 0.5961 0.047 Uiso 1 1 calc R
H32B H 0.3668 0.2175 0.5723 0.047 Uiso 1 1 calc R
C33 C 0.3840(5) 0.3556(5) 0.4855(3) 0.0417(15) Uani 1 1 d .
H33A H 0.2867 0.3781 0.4696 0.050 Uiso 1 1 calc R
H33B H 0.4158 0.4396 0.4781 0.050 Uiso 1 1 calc R
F1 F 0.7261(3) 0.2616(2) 0.82623(15) 0.0450(8) Uani 1 1 d .
F2 F 0.5605(3) 0.2207(3) 0.89172(15) 0.0448(8) Uani 1 1 d .
F3 F 0.5294(3) 0.4086(3) 0.82360(14) 0.0415(8) Uani 1 1 d .
F4 F 0.5404(3) 0.9281(3) 0.77918(17) 0.0647(10) Uani 1 1 d .
F5 F 0.5468(3) 0.7309(3) 0.83142(17) 0.0546(9) Uani 1 1 d .
F6 F 0.5270(3) 0.8956(3) 0.89604(18) 0.0685(10) Uani 1 1 d .
Na1 Na 0.70588(17) 0.20486(17) 0.48204(10) 0.0351(5) Uani 1 1 d .
O1 O 1.0675(3) 0.4736(3) 0.61471(16) 0.0344(9) Uani 1 1 d .
O2 O 0.8494(3) 0.4332(3) 0.64660(17) 0.0347(9) Uani 1 1 d .
O3 O 0.9086(3) 0.6300(3) 0.68765(16) 0.0352(9) Uani 1 1 d .
O4 O 0.6342(3) 0.3898(3) 0.36355(19) 0.0429(9) Uani 1 1 d .
O5 O 0.8028(3) 0.1245(3) 0.36325(18) 0.0411(9) Uani 1 1 d .
O6 O 0.7919(3) -0.0510(3) 0.48159(19) 0.0384(9) Uani 1 1 d .
O7 O 0.7853(3) 0.0824(3) 0.60809(17) 0.0367(9) Uani 1 1 d .
O8 O 0.5390(3) 0.2735(3) 0.58423(18) 0.0359(9) Uani 1 1 d .
O9 O 0.4650(3) 0.2533(3) 0.44315(19) 0.0385(9) Uani 1 1 d .
O10 O 0.8466(4) 0.3440(4) 0.5007(2) 0.0368(10) Uani 1 1 d .
H10A H 0.847(6) 0.394(6) 0.567(4) 0.17(3) Uiso 1 1 d .
H10B H 0.863(5) 0.395(4) 0.474(2) 0.024(18) Uiso 1 1 d .
P1 P 0.79243(13) 0.53076(12) 0.82476(7) 0.0316(4) Uani 1 1 d .
S1 S 0.95716(13) 0.49229(12) 0.66710(7) 0.0317(3) Uani 1 1 d .

loop_
_atom_site_aniso_label
_atom_site_aniso_U_11
_atom_site_aniso_U_22
_atom_site_aniso_U_33
_atom_site_aniso_U_23
_atom_site_aniso_U_13
_atom_site_aniso_U_12
C1 0.021(3) 0.018(3) 0.047(4) -0.004(3) -0.002(3) -0.008(2)
C2 0.030(3) 0.024(3) 0.043(4) -0.008(3) 0.006(3) -0.009(3)
C3 0.031(3) 0.025(3) 0.044(4) -0.003(3) 0.004(3) -0.006(3)
C4 0.044(4) 0.038(3) 0.049(4) -0.003(3) 0.004(3) -0.001(3)
C5 0.024(3) 0.017(3) 0.054(4) -0.005(3) 0.003(3) 0.006(2)
C6 0.035(3) 0.032(3) 0.037(3) -0.011(3) 0.007(3) -0.011(3)
C7 0.028(3) 0.021(3) 0.046(4) -0.011(3) 0.004(3) -0.013(2)
C8 0.024(3) 0.017(3) 0.040(3) -0.003(3) -0.006(3) 0.009(2)
C9 0.027(3) 0.019(3) 0.049(4) -0.003(3) 0.003(3) -0.003(2)
C10 0.033(3) 0.026(3) 0.044(4) -0.007(3) 0.001(3) -0.007(3)
C11 0.031(3) 0.035(3) 0.037(4) -0.002(3) 0.002(3) 0.007(3)
C12 0.026(3) 0.023(3) 0.053(4) -0.004(3) 0.004(3) -0.002(2)
C13 0.023(3) 0.028(3) 0.041(4) -0.007(3) 0.003(3) 0.003(2)
C14 0.037(4) 0.020(3) 0.054(4) -0.003(3) 0.012(3) -0.008(3)
C15 0.028(3) 0.024(3) 0.039(3) -0.001(2) 0.000(3) -0.003(2)
C16 0.035(3) 0.021(3) 0.043(4) -0.003(3) 0.001(3) -0.004(3)
C17 0.034(3) 0.030(3) 0.048(4) -0.012(3) 0.008(3) -0.007(3)
C18 0.045(4) 0.025(3) 0.047(4) -0.007(3) 0.003(3) -0.014(3)
C19 0.044(4) 0.017(3) 0.048(4) -0.009(3) 0.010(3) 0.000(3)
C20 0.034(3) 0.022(3) 0.030(3) -0.005(2) 0.007(3) -0.008(3)
C21 0.050(4) 0.021(3) 0.045(4) 0.002(3) 0.003(3) 0.000(3)
C22 0.046(4) 0.028(3) 0.052(4) -0.001(3) -0.005(3) -0.004(3)
C23 0.035(4) 0.031(3) 0.059(4) 0.000(3) -0.016(3) -0.003(3)
C24 0.049(4) 0.042(4) 0.051(4) 0.008(3) -0.007(3) -0.021(3)
C25 0.047(4) 0.047(4) 0.044(4) 0.002(3) 0.000(3) -0.016(3)
C26 0.048(4) 0.035(3) 0.047(4) -0.014(3) 0.011(3) -0.013(3)
C27 0.032(3) 0.026(3) 0.052(4) -0.010(3) 0.003(3) -0.005(3)
C28 0.052(4) 0.028(3) 0.052(4) -0.004(3) 0.001(3) -0.012(3)
C29 0.044(4) 0.026(3) 0.047(4) 0.001(3) 0.005(3) -0.006(3)
C30 0.045(4) 0.024(3) 0.041(4) -0.006(3) 0.000(3) -0.011(3)
C31 0.042(4) 0.025(3) 0.044(4) 0.001(3) 0.000(3) -0.006(3)
C32 0.030(3) 0.026(3) 0.062(4) -0.013(3) 0.003(3) -0.005(3)
C33 0.027(3) 0.030(3) 0.069(4) -0.009(3) -0.005(3) -0.007(3)
F1 0.050(2) 0.0269(17) 0.061(2) -0.0163(15) 0.0188(17) -0.0136(15)
F2 0.0480(19) 0.0299(17) 0.062(2) -0.0103(15) 0.0118(16) -0.0176(15)
F3 0.0425(19) 0.0333(17) 0.048(2) -0.0074(15) -0.0055(16) -0.0070(15)
F4 0.045(2) 0.059(2) 0.084(3) 0.027(2) -0.0150(18) -0.0129(17)
F5 0.0319(19) 0.0258(18) 0.104(3) -0.0071(17) 0.0057(17) -0.0032(15)
F6 0.041(2) 0.078(3) 0.087(3) -0.042(2) 0.0164(19) -0.0064(18)
Na1 0.0309(12) 0.0252(11) 0.0477(13) -0.0019(10) 0.0001(10) -0.0054(9)
O1 0.038(2) 0.027(2) 0.039(2) -0.0032(16) 0.0081(18) -0.0096(17)
O2 0.036(2) 0.032(2) 0.038(2) -0.0038(17) -0.0079(17) -0.0128(17)
O3 0.041(2) 0.0180(18) 0.046(2) -0.0043(16) -0.0022(17) -0.0074(16)
O4 0.037(2) 0.039(2) 0.054(3) -0.0057(19) 0.000(2) -0.0120(19)
O5 0.046(2) 0.033(2) 0.046(2) -0.0080(19) -0.0026(19) -0.0132(19)
O6 0.040(2) 0.029(2) 0.047(2) -0.0042(19) -0.003(2) -0.0094(18)
O7 0.043(2) 0.022(2) 0.046(2) -0.0061(17) 0.0065(18) -0.0097(17)
O8 0.034(2) 0.028(2) 0.045(2) -0.0013(17) -0.0035(18) -0.0051(17)
O9 0.033(2) 0.029(2) 0.048(2) -0.0017(19) 0.0009(19) 0.0029(17)
O10 0.039(2) 0.030(2) 0.042(3) -0.003(2) 0.004(2) -0.010(2)
P1 0.0289(8) 0.0216(8) 0.0426(9) -0.0054(7) 0.0027(7) -0.0031(6)
S1 0.0330(8) 0.0232(8) 0.0383(9) -0.0019(6) -0.0013(7) -0.0065(6)

loop_
_atom_type_symbol
_atom_type_description
_atom_type_scat_dispersion_real
_atom_type_scat_dispersion_imag
_atom_type_scat_source
C C 0.0033 0.0016 'International Tables Vol C Tables 4.2.6.8 and 6.1.1.4'
H H 0.0000 0.0000 'International Tables Vol C Tables 4.2.6.8 and 6.1.1.4'
F F 0.0171 0.0103 'International Tables Vol C Tables 4.2.6.8 and 6.1.1.4'
Na Na 0.0362 0.0249 'International Tables Vol C Tables 4.2.6.8 and 6.1.1.4'
O O 0.0106 0.0060 'International Tables Vol C Tables 4.2.6.8 and 6.1.1.4'
P P 0.1023 0.0942 'International Tables Vol C Tables 4.2.6.8 and 6.1.1.4'
S S 0.1246 0.1234 'International Tables Vol C Tables 4.2.6.8 and 6.1.1.4'

loop_
_geom_angle_atom_site_label_1
_geom_angle_atom_site_label_2
_geom_angle_atom_site_label_3
_geom_angle
C2 C1 C7 118.3(4)
C2 C1 P1 122.4(4)
C7 C1 P1 119.2(4)
C1 C2 C3 122.7(5)
C5 C3 C2 117.2(5)
C5 C3 C4 122.2(4)
C2 C3 C4 120.6(5)
C3 C5 C6 122.9(5)
C5 C6 C7 119.9(5)
C6 C7 C1 118.9(4)
C6 C7 S1 118.0(4)
C1 C7 S1 123.1(4)
C9 C8 C13 115.9(4)
C9 C8 P1 122.8(4)
C13 C8 P1 121.1(4)
C10 C9 C8 123.5(5)
C9 C10 C11 119.4(5)
C12 C11 C10 119.3(5)
C13 C12 C11 120.6(5)
C12 C13 C8 121.2(5)
C12 C13 C14 117.5(5)
C8 C13 C14 121.3(5)
F2 C14 F3 105.6(4)
F2 C14 F1 105.9(4)
F3 C14 F1 105.6(4)
F2 C14 C13 113.4(4)
F3 C14 C13 113.2(4)
F1 C14 C13 112.5(4)
C20 C15 C16 115.8(4)
C20 C15 P1 123.9(4)
C16 C15 P1 120.3(4)
C17 C16 C15 122.9(5)
C16 C17 C18 120.0(5)
C17 C18 C19 118.2(5)
C20 C19 C18 121.4(5)
C19 C20 C15 121.6(5)
C19 C20 C21 113.6(4)
C15 C20 C21 124.7(4)
F5 C21 F6 104.4(4)
F5 C21 F4 106.4(5)
F6 C21 F4 105.0(4)
F5 C21 C20 116.2(4)
F6 C21 C20 111.7(5)
F4 C21 C20 112.2(4)
O9 C22 C23 112.5(4)
O4 C23 C22 111.5(4)
O4 C24 C25 113.8(4)
O5 C25 C24 107.7(4)
O5 C26 C27 107.7(4)
O6 C27 C26 108.6(4)
O6 C28 C29 108.9(4)
O7 C29 C28 106.6(4)
O7 C30 C31 112.0(4)
O8 C31 C30 108.3(4)
O8 C32 C33 107.2(4)
O9 C33 C32 108.0(4)
O10 Na1 O9 132.60(14)
O10 Na1 O5 97.89(14)
O9 Na1 O5 95.78(13)
O10 Na1 O8 98.55(14)
O9 Na1 O8 66.20(12)
O5 Na1 O8 161.19(13)
O10 Na1 O6 123.41(14)
O9 Na1 O6 103.49(12)
O5 Na1 O6 64.92(12)
O8 Na1 O6 112.38(13)
O10 Na1 O7 87.27(14)
O9 Na1 O7 120.67(12)
O5 Na1 O7 124.09(13)
O8 Na1 O7 65.90(11)
O6 Na1 O7 66.19(11)
O10 Na1 O4 79.84(13)
O9 Na1 O4 65.38(12)
O5 Na1 O4 65.39(11)
O8 Na1 O4 108.78(12)
O6 Na1 O4 127.27(13)
O7 Na1 O4 165.26(12)
C24 O4 C23 115.7(4)
C24 O4 Na1 105.4(3)
C23 O4 Na1 113.2(3)
C25 O5 C26 110.7(4)
C25 O5 Na1 121.5(3)
C26 O5 Na1 117.7(3)
C27 O6 C28 111.1(4)
C27 O6 Na1 115.7(3)
C28 O6 Na1 115.2(3)
C30 O7 C29 114.0(3)
C30 O7 Na1 111.2(3)
C29 O7 Na1 108.7(3)
C31 O8 C32 112.6(4)
C31 O8 Na1 119.2(3)
C32 O8 Na1 116.1(3)
C22 O9 C33 113.9(4)
C22 O9 Na1 112.6(3)
C33 O9 Na1 109.1(3)
C15 P1 C8 98.8(2)
C15 P1 C1 102.0(2)
C8 P1 C1 100.5(2)
O1 S1 O3 114.06(19)
O1 S1 O2 112.77(19)
O3 S1 O2 114.03(19)
O1 S1 C7 105.4(2)
O3 S1 C7 104.4(2)
O2 S1 C7 105.0(2)

loop_
_geom_bond_atom_site_label_1
_geom_bond_atom_site_label_2
_geom_bond_distance
C1 C2 1.387(6)
C1 C7 1.405(6)
C1 P1 1.854(4)
C2 C3 1.394(6)
C3 C5 1.353(6)
C3 C4 1.505(6)
C5 C6 1.375(6)
C6 C7 1.395(6)
C7 S1 1.776(5)
C8 C9 1.397(6)
C8 C13 1.412(6)
C8 P1 1.851(5)
C9 C10 1.356(6)
C10 C11 1.390(6)
C11 C12 1.387(6)
C12 C13 1.370(6)
C13 C14 1.485(6)
C14 F2 1.333(5)
C14 F3 1.343(5)
C14 F1 1.354(5)
C15 C20 1.396(6)
C15 C16 1.399(6)
C15 P1 1.848(5)
C16 C17 1.375(6)
C17 C18 1.384(6)
C18 C19 1.385(6)
C19 C20 1.374(6)
C20 C21 1.492(6)
C21 F5 1.324(5)
C21 F6 1.332(5)
C21 F4 1.333(5)
C22 O9 1.412(5)
C22 C23 1.500(6)
C23 O4 1.424(5)
C24 O4 1.399(5)
C24 C25 1.500(6)
C25 O5 1.409(5)
C26 O5 1.427(5)
C26 C27 1.480(6)
C27 O6 1.412(5)
C28 O6 1.412(5)
C28 C29 1.486(6)
C29 O7 1.445(5)
C30 O7 1.417(5)
C30 C31 1.497(6)
C31 O8 1.409(5)
C32 O8 1.418(5)
C32 C33 1.481(6)
C33 O9 1.423(5)
Na1 O10 2.307(4)
Na1 O9 2.452(4)
Na1 O5 2.466(4)
Na1 O8 2.505(4)
Na1 O6 2.525(3)
Na1 O7 2.526(4)
Na1 O4 2.690(4)
O1 S1 1.438(3)
O2 S1 1.445(3)
O3 S1 1.442(3)

loop_
_geom_torsion_atom_site_label_1
_geom_torsion_atom_site_label_2
_geom_torsion_atom_site_label_3
_geom_torsion_atom_site_label_4
_geom_torsion
C7 C1 C2 C3 0.8(7)
P1 C1 C2 C3 176.5(3)
C1 C2 C3 C5 1.7(7)
C1 C2 C3 C4 -179.3(4)
C2 C3 C5 C6 -1.8(7)
C4 C3 C5 C6 179.2(4)
C3 C5 C6 C7 -0.7(7)
C5 C6 C7 C1 3.3(7)
C5 C6 C7 S1 -175.8(4)
C2 C1 C7 C6 -3.3(6)
P1 C1 C7 C6 -179.1(3)
C2 C1 C7 S1 175.8(3)
P1 C1 C7 S1 0.0(5)
C13 C8 C9 C10 0.6(7)
P1 C8 C9 C10 177.1(3)
C8 C9 C10 C11 1.7(7)
C9 C10 C11 C12 -1.4(7)
C10 C11 C12 C13 -1.3(7)
C11 C12 C13 C8 3.7(7)
C11 C12 C13 C14 -175.4(4)
C9 C8 C13 C12 -3.3(6)
P1 C8 C13 C12 -179.8(3)
C9 C8 C13 C14 175.7(4)
P1 C8 C13 C14 -0.8(6)
C12 C13 C14 F2 -7.1(6)
C8 C13 C14 F2 173.9(4)
C12 C13 C14 F3 113.2(5)
C8 C13 C14 F3 -65.9(6)
C12 C13 C14 F1 -127.2(4)
C8 C13 C14 F1 53.7(6)
C20 C15 C16 C17 -0.4(7)
P1 C15 C16 C17 177.6(4)
C15 C16 C17 C18 -1.8(8)
C16 C17 C18 C19 2.9(7)
C17 C18 C19 C20 -1.8(7)
C18 C19 C20 C15 -0.5(7)
C18 C19 C20 C21 177.6(4)
C16 C15 C20 C19 1.6(7)
P1 C15 C20 C19 -176.4(4)
C16 C15 C20 C21 -176.3(5)
P1 C15 C20 C21 5.7(7)
C19 C20 C21 F5 -176.3(4)
C15 C20 C21 F5 1.7(8)
C19 C20 C21 F6 -56.7(6)
C15 C20 C21 F6 121.3(5)
C19 C20 C21 F4 60.9(6)
C15 C20 C21 F4 -121.1(5)
O9 C22 C23 O4 49.1(5)
O4 C24 C25 O5 -57.3(6)
O5 C26 C27 O6 55.7(5)
O6 C28 C29 O7 -63.6(5)
O7 C30 C31 O8 -52.8(5)
O8 C32 C33 O9 60.6(5)
C25 C24 O4 C23 -73.1(5)
C25 C24 O4 Na1 52.8(5)
C22 C23 O4 C24 104.4(5)
C22 C23 O4 Na1 -17.4(5)
O10 Na1 O4 C24 78.4(3)
O9 Na1 O4 C24 -134.6(3)
O5 Na1 O4 C24 -25.2(3)
O8 Na1 O4 C24 174.0(3)
O6 Na1 O4 C24 -46.1(3)
O7 Na1 O4 C24 107.8(5)
O10 Na1 O4 C23 -154.2(3)
O9 Na1 O4 C23 -7.2(3)
O5 Na1 O4 C23 102.2(3)
O8 Na1 O4 C23 -58.5(3)
O6 Na1 O4 C23 81.3(3)
O7 Na1 O4 C23 -124.8(5)
C24 C25 O5 C26 174.5(4)
C24 C25 O5 Na1 29.8(5)
C27 C26 O5 C25 170.1(4)
C27 C26 O5 Na1 -43.7(5)
O10 Na1 O5 C25 -78.4(3)
O9 Na1 O5 C25 56.1(3)
O8 Na1 O5 C25 72.3(5)
O6 Na1 O5 C25 158.3(3)
O7 Na1 O5 C25 -170.4(3)
O4 Na1 O5 C25 -3.4(3)
O10 Na1 O5 C26 139.3(3)
O9 Na1 O5 C26 -86.2(3)
O8 Na1 O5 C26 -70.0(5)
O6 Na1 O5 C26 16.0(3)
O7 Na1 O5 C26 47.2(3)
O4 Na1 O5 C26 -145.7(3)
C26 C27 O6 C28 -177.5(4)
C26 C27 O6 Na1 -43.7(4)
C29 C28 O6 C27 170.0(4)
C29 C28 O6 Na1 36.0(5)
O10 Na1 O6 C27 -66.8(3)
O9 Na1 O6 C27 106.0(3)
O5 Na1 O6 C27 15.9(3)
O8 Na1 O6 C27 175.5(3)
O7 Na1 O6 C27 -136.1(3)
O4 Na1 O6 C27 36.8(3)
O10 Na1 O6 C28 65.1(4)
O9 Na1 O6 C28 -122.1(3)
O5 Na1 O6 C28 147.8(3)
O8 Na1 O6 C28 -52.6(3)
O7 Na1 O6 C28 -4.2(3)
O4 Na1 O6 C28 168.7(3)
C31 C30 O7 C29 -72.7(5)
C31 C30 O7 Na1 50.7(4)
C28 C29 O7 C30 -176.4(4)
C28 C29 O7 Na1 58.8(4)
O10 Na1 O7 C30 76.1(3)
O9 Na1 O7 C30 -63.4(3)
O5 Na1 O7 C30 173.7(3)
O8 Na1 O7 C30 -24.6(3)
O6 Na1 O7 C30 -155.4(3)
O4 Na1 O7 C30 47.1(6)
O10 Na1 O7 C29 -157.6(3)
O9 Na1 O7 C29 63.0(3)
O5 Na1 O7 C29 -59.9(3)
O8 Na1 O7 C29 101.8(3)
O6 Na1 O7 C29 -29.0(3)
O4 Na1 O7 C29 173.5(5)
C30 C31 O8 C32 170.3(4)
C30 C31 O8 Na1 29.2(5)
C33 C32 O8 C31 -173.0(4)
C33 C32 O8 Na1 -30.6(4)
O10 Na1 O8 C31 -86.8(3)
O9 Na1 O8 C31 140.3(3)
O5 Na1 O8 C31 122.6(4)
O6 Na1 O8 C31 44.9(3)
O7 Na1 O8 C31 -3.6(3)
O4 Na1 O8 C31 -168.9(3)
O10 Na1 O8 C32 133.4(3)
O9 Na1 O8 C32 0.5(3)
O5 Na1 O8 C32 -17.2(6)
O6 Na1 O8 C32 -94.9(3)
O7 Na1 O8 C32 -143.4(3)
O4 Na1 O8 C32 51.3(3)
C23 C22 O9 C33 67.1(5)
C23 C22 O9 Na1 -57.8(4)
C32 C33 O9 C22 172.0(4)
C32 C33 O9 Na1 -61.3(4)
O10 Na1 O9 C22 79.6(3)
O5 Na1 O9 C22 -26.7(3)
O8 Na1 O9 C22 159.0(3)
O6 Na1 O9 C22 -92.2(3)
O7 Na1 O9 C22 -162.3(3)
O4 Na1 O9 C22 32.9(3)
O10 Na1 O9 C33 -47.9(3)
O5 Na1 O9 C33 -154.2(3)
O8 Na1 O9 C33 31.5(3)
O6 Na1 O9 C33 140.3(3)
O7 Na1 O9 C33 70.2(3)
O4 Na1 O9 C33 -94.6(3)
C20 C15 P1 C8 -84.5(4)
C16 C15 P1 C8 97.7(4)
C20 C15 P1 C1 172.8(4)
C16 C15 P1 C1 -5.1(4)
C9 C8 P1 C15 -12.4(4)
C13 C8 P1 C15 163.9(4)
C9 C8 P1 C1 91.7(4)
C13 C8 P1 C1 -92.0(4)
C2 C1 P1 C15 94.9(4)
C7 C1 P1 C15 -89.5(4)
C2 C1 P1 C8 -6.5(4)
C7 C1 P1 C8 169.1(4)
C6 C7 S1 O1 -14.0(4)
C1 C7 S1 O1 166.9(4)
C6 C7 S1 O3 -134.5(3)
C1 C7 S1 O3 46.4(4)
C6 C7 S1 O2 105.3(4)
C1 C7 S1 O2 -73.8(4)
